data_4113111
loop_
_publ_author_name
'Vijay Gopalsamuthiram'
'William D. Wulff'

_publ_section_title
;
 A New Convergent Strategy for the Synthesis of Calixarenes via a Triple
 Annulation of Fischer Carbene Complexes
;
_journal_name_full 'Journal of the American Chemical Society'
_journal_page_first 13936
_journal_page_last 13937
_journal_paper_doi 10.1021/ja0454236
_journal_volume 126
_journal_year 2004
_chemical_formula_sum 'C36 H39 N O6'
_chemical_formula_weight 581.68
_chemical_name_systematic
; 
 ? 
;
_space_group_IT_number 2
_symmetry_cell_setting triclinic
_symmetry_space_group_name_Hall '-P 1'
_symmetry_space_group_name_H-M 'P -1'
_atom_sites_solution_hydrogens geom
_atom_sites_solution_primary direct
_atom_sites_solution_secondary difmap
_audit_creation_method SHELXL-97
_cell_angle_alpha 104.68(3)
_cell_angle_beta 101.53(3)
_cell_angle_gamma 92.22(3)
_cell_formula_units_Z 2
_cell_length_a 10.817(2)
_cell_length_b 10.839(2)
_cell_length_c 13.945(3)
_cell_measurement_temperature 173(2)
_cell_volume 1542.8(6)
_computing_structure_refinement 'SHELXL-97 (Sheldrick, 1997)'
_computing_structure_solution 'SHELXS-97 (Sheldrick, 1990)'
_diffrn_ambient_temperature 173(2)
_diffrn_measured_fraction_theta_full 0.890
_diffrn_measured_fraction_theta_max 0.890
_diffrn_radiation_monochromator graphite
_diffrn_radiation_source 'fine-focus sealed tube'
_diffrn_radiation_type MoK\a
_diffrn_radiation_wavelength 0.71073
_diffrn_reflns_av_R_equivalents 0.0190
_diffrn_reflns_av_sigmaI/netI 0.0420
_diffrn_reflns_limit_h_max 12
_diffrn_reflns_limit_h_min -13
_diffrn_reflns_limit_k_max 10
_diffrn_reflns_limit_k_min -13
_diffrn_reflns_limit_l_max 18
_diffrn_reflns_limit_l_min -13
_diffrn_reflns_number 9671
_diffrn_reflns_theta_full 28.27
_diffrn_reflns_theta_max 28.27
_diffrn_reflns_theta_min 1.55
_exptl_absorpt_coefficient_mu 0.085
_exptl_crystal_density_diffrn 1.252
_exptl_crystal_F_000 620
_exptl_crystal_size_max 0.8
_exptl_crystal_size_mid 0.8
_exptl_crystal_size_min 0.2
_refine_diff_density_max 0.440
_refine_diff_density_min -0.325
_refine_diff_density_rms 0.051
_refine_ls_extinction_method none
_refine_ls_goodness_of_fit_ref 1.189
_refine_ls_hydrogen_treatment mixed
_refine_ls_matrix_type full
_refine_ls_number_parameters 396
_refine_ls_number_reflns 6813
_refine_ls_number_restraints 0
_refine_ls_restrained_S_all 1.189
_refine_ls_R_factor_all 0.0603
_refine_ls_R_factor_gt 0.0499
_refine_ls_shift/su_max 0.037
_refine_ls_shift/su_mean 0.002
_refine_ls_structure_factor_coef Fsqd
_refine_ls_weighting_details 'calc w=1/[\s^2^(Fo^2^)+(0.1000P)^2^+0.0000P] where P=(Fo^2^+2Fc^2^)/3'
_refine_ls_weighting_scheme calc
_refine_ls_wR_factor_gt 0.1618
_refine_ls_wR_factor_ref 0.1671
_reflns_number_gt 5382
_reflns_number_total 6813
_reflns_threshold_expression >2sigma(I)
_cod_data_source_file ja0454236rom20040727_021439.cif
_cod_data_source_block wulff05
_cod_original_cell_volume 1542.7(5)
_cod_database_code 4113111

loop_
_symmetry_equiv_pos_as_xyz
'x, y, z'
'-x, -y, -z'

loop_
_atom_site_label
_atom_site_type_symbol
_atom_site_fract_x
_atom_site_fract_y
_atom_site_fract_z
_atom_site_U_iso_or_equiv
_atom_site_adp_type
_atom_site_occupancy
_atom_site_symmetry_multiplicity
_atom_site_calc_flag
_atom_site_refinement_flags
O1 O 0.76391(12) 0.94496(12) 0.42089(9) 0.0294(3) Uani 1 1 d .
H1 H 0.793(3) 0.886(3) 0.454(2) 0.058(7) Uiso 1 1 d .
C2 C 0.82428(15) 0.94229(14) 0.34236(12) 0.0225(3) Uani 1 1 d .
C3 C 0.76362(15) 0.99689(14) 0.26556(12) 0.0230(3) Uani 1 1 d .
C4 C 0.82145(15) 0.99780(15) 0.18489(12) 0.0250(3) Uani 1 1 d .
H4 H 0.7838 1.0362 0.1352 0.030 Uiso 1 1 calc R
C5 C 0.93483(16) 0.94228(15) 0.17699(12) 0.0259(3) Uani 1 1 d .
O6 O 0.98012(12) 0.94602(13) 0.09202(10) 0.0355(3) Uani 1 1 d .
C7 C 1.0781(2) 0.8652(2) 0.06965(16) 0.0398(5) Uani 1 1 d .
H7A H 1.1025 0.8762 0.0096 0.060 Uiso 1 1 calc R
H7B H 1.0473 0.7774 0.0587 0.060 Uiso 1 1 calc R
H7C H 1.1501 0.8879 0.1256 0.060 Uiso 1 1 calc R
C8 C 0.99359(15) 0.88834(15) 0.25293(13) 0.0254(3) Uani 1 1 d .
H8 H 1.0692 0.8517 0.2481 0.031 Uiso 1 1 calc R
C9 C 0.93968(14) 0.88876(14) 0.33665(12) 0.0227(3) Uani 1 1 d .
C10 C 0.63235(15) 1.04292(14) 0.26608(12) 0.0229(3) Uani 1 1 d .
H10A H 0.6232 1.1139 0.2354 0.028 Uiso 1 1 calc R
H10B H 0.6223 1.0729 0.3355 0.028 Uiso 1 1 calc R
C11 C 0.53005(15) 0.93385(14) 0.20702(12) 0.0222(3) Uani 1 1 d .
C12 C 0.51277(15) 0.88670(15) 0.10157(12) 0.0253(3) Uani 1 1 d .
H12 H 0.5581 0.9288 0.0672 0.030 Uiso 1 1 calc R
C13 C 0.43005(16) 0.77874(16) 0.04600(12) 0.0271(4) Uani 1 1 d .
C14 C 0.4170(2) 0.7299(2) -0.06772(14) 0.0404(5) Uani 1 1 d .
H14A H 0.3559 0.6563 -0.0938 0.061 Uiso 1 1 calc R
H14B H 0.4974 0.7067 -0.0820 0.061 Uiso 1 1 calc R
H14C H 0.3893 0.7959 -0.0995 0.061 Uiso 1 1 calc R
C15 C 0.36461(15) 0.71462(15) 0.09886(12) 0.0257(3) Uani 1 1 d .
H15 H 0.3117 0.6407 0.0632 0.031 Uiso 1 1 calc R
C16 C 0.37664(14) 0.75879(14) 0.20388(12) 0.0222(3) Uani 1 1 d .
C17 C 0.45639(14) 0.87156(14) 0.25598(11) 0.0216(3) Uani 1 1 d .
O18 O 0.46553(11) 0.91885(10) 0.36060(8) 0.0244(3) Uani 1 1 d .
C19 C 0.37705(17) 1.01266(16) 0.38512(14) 0.0310(4) Uani 1 1 d .
H19A H 0.3879 1.0423 0.4575 0.046 Uiso 1 1 calc R
H19B H 0.2920 0.9742 0.3557 0.046 Uiso 1 1 calc R
H19C H 0.3926 1.0837 0.3584 0.046 Uiso 1 1 calc R
C20 C 0.30811(15) 0.68285(15) 0.25967(13) 0.0248(3) Uani 1 1 d .
H20A H 0.2973 0.7404 0.3225 0.030 Uiso 1 1 calc R
H20B H 0.2244 0.6502 0.2182 0.030 Uiso 1 1 calc R
C21 C 0.37750(15) 0.57067(15) 0.28417(12) 0.0234(3) Uani 1 1 d .
C22 C 0.33042(16) 0.44470(15) 0.22783(13) 0.0266(3) Uani 1 1 d .
H22 H 0.2593 0.4306 0.1750 0.032 Uiso 1 1 calc R
C23 C 0.39057(17) 0.34089(15) 0.25122(13) 0.0281(4) Uani 1 1 d .
O24 O 0.35152(14) 0.21322(11) 0.20180(10) 0.0382(3) Uani 1 1 d .
C25 C 0.2522(2) 0.18594(19) 0.11334(16) 0.0429(5) Uani 1 1 d .
H25A H 0.2339 0.0949 0.0867 0.064 Uiso 1 1 calc R
H25B H 0.2780 0.2214 0.0632 0.064 Uiso 1 1 calc R
H25C H 0.1778 0.2231 0.1305 0.064 Uiso 1 1 calc R
C26 C 0.49813(16) 0.36202(15) 0.32953(13) 0.0262(3) Uani 1 1 d .
H26 H 0.5367 0.2924 0.3454 0.031 Uiso 1 1 calc R
C27 C 0.54869(15) 0.48552(15) 0.38432(12) 0.0235(3) Uani 1 1 d .
C28 C 0.48647(15) 0.59027(14) 0.36234(12) 0.0232(3) Uani 1 1 d .
O29 O 0.53770(13) 0.70884(12) 0.42339(10) 0.0331(3) Uani 1 1 d .
H29 H 0.502(2) 0.760(2) 0.4066(19) 0.048(7) Uiso 1 1 d .
C30 C 0.67279(15) 0.50754(16) 0.46330(12) 0.0254(3) Uani 1 1 d .
H30A H 0.6855 0.4320 0.4881 0.030 Uiso 1 1 calc R
H30B H 0.6688 0.5791 0.5204 0.030 Uiso 1 1 calc R
C31 C 0.78382(15) 0.53561(15) 0.41700(12) 0.0230(3) Uani 1 1 d .
C32 C 0.81822(15) 0.44045(15) 0.34037(12) 0.0251(3) Uani 1 1 d .
H32 H 0.7771 0.3583 0.3225 0.030 Uiso 1 1 calc R
C33 C 0.91217(15) 0.46502(15) 0.28997(12) 0.0251(3) Uani 1 1 d .
C34 C 0.94261(18) 0.36399(17) 0.20265(14) 0.0325(4) Uani 1 1 d .
H34A H 0.8923 0.2851 0.1929 0.049 Uiso 1 1 calc R
H34B H 1.0309 0.3509 0.2180 0.049 Uiso 1 1 calc R
H34C H 0.9239 0.3921 0.1418 0.049 Uiso 1 1 calc R
C35 C 0.97408(15) 0.58885(16) 0.31833(12) 0.0253(3) Uani 1 1 d .
H35 H 1.0371 0.6066 0.2858 0.030 Uiso 1 1 calc R
C36 C 0.94334(15) 0.68675(15) 0.39466(12) 0.0236(3) Uani 1 1 d .
C37 C 0.84952(15) 0.65735(15) 0.44385(11) 0.0225(3) Uani 1 1 d .
O38 O 0.81731(11) 0.75663(11) 0.51868(8) 0.0253(3) Uani 1 1 d .
C39 C 0.88412(19) 0.76100(19) 0.61992(13) 0.0349(4) Uani 1 1 d .
H39A H 0.8586 0.8304 0.6677 0.052 Uiso 1 1 calc R
H39B H 0.9737 0.7739 0.6247 0.052 Uiso 1 1 calc R
H39C H 0.8646 0.6817 0.6349 0.052 Uiso 1 1 calc R
C40 C 1.00385(15) 0.82326(15) 0.41595(12) 0.0247(3) Uani 1 1 d .
H40A H 1.0932 0.8213 0.4152 0.030 Uiso 1 1 calc R
H40B H 0.9966 0.8721 0.4829 0.030 Uiso 1 1 calc R
C41 C 0.6823(2) 0.6350(2) 0.17460(18) 0.0525(6) Uani 1 1 d .
H41A H 0.5951 0.6125 0.1402 0.079 Uiso 1 1 calc R
H41B H 0.6942 0.7240 0.2110 0.079 Uiso 1 1 calc R
H41C H 0.7048 0.5840 0.2214 0.079 Uiso 1 1 calc R
C42 C 0.7616(3) 0.6116(2) 0.10121(19) 0.0539(6) Uani 1 1 d .
N43 N 0.8244(3) 0.5905(3) 0.0420(2) 0.0790(8) Uani 1 1 d .

loop_
_atom_site_aniso_label
_atom_site_aniso_U_11
_atom_site_aniso_U_22
_atom_site_aniso_U_33
_atom_site_aniso_U_23
_atom_site_aniso_U_13
_atom_site_aniso_U_12
O1 0.0311(6) 0.0336(6) 0.0281(6) 0.0120(5) 0.0111(5) 0.0094(5)
C2 0.0238(8) 0.0197(7) 0.0218(7) 0.0029(6) 0.0038(6) -0.0023(6)
C3 0.0233(8) 0.0168(7) 0.0259(8) 0.0024(6) 0.0035(6) -0.0004(6)
C4 0.0259(8) 0.0226(7) 0.0270(8) 0.0088(6) 0.0042(6) 0.0007(6)
C5 0.0257(8) 0.0259(8) 0.0261(8) 0.0065(6) 0.0069(6) -0.0016(6)
O6 0.0332(7) 0.0481(8) 0.0351(7) 0.0203(6) 0.0164(5) 0.0127(6)
C7 0.0420(11) 0.0450(11) 0.0426(11) 0.0170(9) 0.0233(9) 0.0148(9)
C8 0.0201(7) 0.0254(8) 0.0296(8) 0.0062(6) 0.0044(6) 0.0000(6)
C9 0.0215(7) 0.0199(7) 0.0238(8) 0.0038(6) 0.0015(6) -0.0033(6)
C10 0.0243(7) 0.0189(7) 0.0251(8) 0.0050(6) 0.0049(6) 0.0029(6)
C11 0.0209(7) 0.0201(7) 0.0254(8) 0.0055(6) 0.0045(6) 0.0057(6)
C12 0.0244(8) 0.0275(8) 0.0256(8) 0.0092(6) 0.0060(6) 0.0030(6)
C13 0.0255(8) 0.0307(8) 0.0233(8) 0.0056(6) 0.0028(6) 0.0055(6)
C14 0.0456(11) 0.0467(11) 0.0235(9) 0.0035(8) 0.0044(8) -0.0050(9)
C15 0.0225(7) 0.0237(8) 0.0274(8) 0.0042(6) 0.0006(6) 0.0018(6)
C16 0.0186(7) 0.0220(7) 0.0266(8) 0.0072(6) 0.0051(6) 0.0048(6)
C17 0.0202(7) 0.0219(7) 0.0224(7) 0.0050(6) 0.0044(6) 0.0068(6)
O18 0.0270(6) 0.0243(6) 0.0218(6) 0.0043(4) 0.0069(4) 0.0064(4)
C19 0.0310(9) 0.0281(8) 0.0333(9) 0.0022(7) 0.0125(7) 0.0082(7)
C20 0.0192(7) 0.0257(8) 0.0300(8) 0.0078(6) 0.0060(6) 0.0017(6)
C21 0.0220(7) 0.0239(7) 0.0260(8) 0.0071(6) 0.0087(6) 0.0011(6)
C22 0.0244(8) 0.0265(8) 0.0285(8) 0.0060(6) 0.0068(6) -0.0006(6)
C23 0.0319(9) 0.0194(7) 0.0318(9) 0.0019(6) 0.0114(7) -0.0016(6)
O24 0.0453(8) 0.0213(6) 0.0414(7) 0.0016(5) 0.0043(6) -0.0034(5)
C25 0.0427(11) 0.0322(10) 0.0432(11) -0.0023(8) 0.0027(9) -0.0052(8)
C26 0.0287(8) 0.0221(7) 0.0314(9) 0.0084(6) 0.0125(7) 0.0051(6)
C27 0.0239(7) 0.0243(8) 0.0256(8) 0.0086(6) 0.0100(6) 0.0031(6)
C28 0.0244(8) 0.0219(7) 0.0242(8) 0.0056(6) 0.0083(6) 0.0011(6)
O29 0.0355(7) 0.0197(6) 0.0374(7) 0.0059(5) -0.0052(5) 0.0016(5)
C30 0.0268(8) 0.0271(8) 0.0256(8) 0.0112(6) 0.0078(6) 0.0033(6)
C31 0.0211(7) 0.0271(8) 0.0228(8) 0.0108(6) 0.0033(6) 0.0050(6)
C32 0.0242(8) 0.0235(7) 0.0274(8) 0.0076(6) 0.0041(6) 0.0027(6)
C33 0.0231(7) 0.0275(8) 0.0249(8) 0.0074(6) 0.0042(6) 0.0073(6)
C34 0.0330(9) 0.0329(9) 0.0315(9) 0.0051(7) 0.0103(7) 0.0086(7)
C35 0.0209(7) 0.0303(8) 0.0271(8) 0.0101(6) 0.0069(6) 0.0052(6)
C36 0.0200(7) 0.0262(8) 0.0242(8) 0.0085(6) 0.0014(6) 0.0023(6)
C37 0.0216(7) 0.0256(7) 0.0201(7) 0.0066(6) 0.0025(6) 0.0053(6)
O38 0.0283(6) 0.0271(6) 0.0194(5) 0.0052(4) 0.0032(4) 0.0054(5)
C39 0.0419(10) 0.0386(10) 0.0210(8) 0.0068(7) 0.0008(7) 0.0065(8)
C40 0.0195(7) 0.0277(8) 0.0247(8) 0.0065(6) 0.0005(6) 0.0001(6)
C41 0.0492(13) 0.0360(11) 0.0591(14) 0.0062(10) -0.0122(11) 0.0112(9)
C42 0.0709(16) 0.0343(11) 0.0425(13) 0.0087(9) -0.0164(12) -0.0035(10)
N43 0.106(2) 0.0656(15) 0.0560(15) 0.0134(12) 0.0022(14) -0.0130(14)

loop_
_atom_type_symbol
_atom_type_description
_atom_type_scat_dispersion_real
_atom_type_scat_dispersion_imag
_atom_type_scat_source
C C 0.0033 0.0016 'International Tables Vol C Tables 4.2.6.8 and 6.1.1.4'
H H 0.0000 0.0000 'International Tables Vol C Tables 4.2.6.8 and 6.1.1.4'
O O 0.0106 0.0060 'International Tables Vol C Tables 4.2.6.8 and 6.1.1.4'
N N 0.0061 0.0033 'International Tables Vol C Tables 4.2.6.8 and 6.1.1.4'

loop_
_geom_angle_atom_site_label_1
_geom_angle_atom_site_label_2
_geom_angle_atom_site_label_3
_geom_angle
O1 C2 C9 123.12(14)
O1 C2 C3 116.34(14)
C9 C2 C3 120.54(15)
C4 C3 C2 118.61(14)
C4 C3 C10 120.59(14)
C2 C3 C10 120.57(14)
C3 C4 C5 121.47(15)
O6 C5 C8 124.82(15)
O6 C5 C4 115.78(15)
C8 C5 C4 119.41(15)
C5 O6 C7 116.79(14)
C5 C8 C9 120.62(15)
C8 C9 C2 119.30(15)
C8 C9 C40 119.05(14)
C2 C9 C40 121.54(14)
C3 C10 C11 110.22(12)
C12 C11 C17 117.37(15)
C12 C11 C10 120.53(15)
C17 C11 C10 121.96(14)
C13 C12 C11 122.46(16)
C12 C13 C15 118.19(15)
C12 C13 C14 120.37(16)
C15 C13 C14 121.39(15)
C13 C15 C16 121.70(15)
C15 C16 C17 118.05(15)
C15 C16 C20 120.16(14)
C17 C16 C20 121.75(14)
O18 C17 C11 119.59(14)
O18 C17 C16 118.39(14)
C11 C17 C16 121.96(14)
C17 O18 C19 113.01(12)
C21 C20 C16 113.81(13)
C28 C21 C22 119.19(15)
C28 C21 C20 121.49(14)
C22 C21 C20 119.31(14)
C23 C22 C21 120.03(16)
O24 C23 C26 115.08(15)
O24 C23 C22 124.90(16)
C26 C23 C22 120.02(15)
C23 O24 C25 117.60(15)
C27 C26 C23 121.07(15)
C26 C27 C28 118.94(15)
C26 C27 C30 120.49(14)
C28 C27 C30 120.50(14)
O29 C28 C21 123.66(14)
O29 C28 C27 115.63(14)
C21 C28 C27 120.69(14)
C27 C30 C31 110.36(13)
C37 C31 C32 117.51(15)
C37 C31 C30 122.00(14)
C32 C31 C30 120.37(14)
C33 C32 C31 122.26(15)
C32 C33 C35 118.22(15)
C32 C33 C34 121.82(15)
C35 C33 C34 119.87(16)
C33 C35 C36 121.55(15)
C37 C36 C35 118.24(15)
C37 C36 C40 121.82(14)
C35 C36 C40 119.75(15)
C31 C37 C36 122.19(14)
C31 C37 O38 119.84(14)
C36 C37 O38 117.88(14)
C37 O38 C39 113.08(13)
C36 C40 C9 111.01(13)
N43 C42 C41 178.7(3)

loop_
_geom_bond_atom_site_label_1
_geom_bond_atom_site_label_2
_geom_bond_distance
O1 C2 1.378(2)
C2 C9 1.405(2)
C2 C3 1.414(2)
C3 C4 1.394(2)
C3 C10 1.524(2)
C4 C5 1.399(2)
C5 O6 1.379(2)
C5 C8 1.393(2)
O6 C7 1.433(2)
C8 C9 1.404(2)
C9 C40 1.529(2)
C10 C11 1.530(2)
C11 C12 1.400(2)
C11 C17 1.402(2)
C12 C13 1.397(2)
C13 C15 1.399(2)
C13 C14 1.515(2)
C15 C16 1.398(2)
C16 C17 1.408(2)
C16 C20 1.530(2)
C17 O18 1.4001(19)
O18 C19 1.4480(19)
C20 C21 1.529(2)
C21 C28 1.404(2)
C21 C22 1.408(2)
C22 C23 1.398(2)
C23 O24 1.387(2)
C23 C26 1.394(2)
O24 C25 1.422(2)
C26 C27 1.390(2)
C27 C28 1.410(2)
C27 C30 1.524(2)
C28 O29 1.373(2)
C30 C31 1.527(2)
C31 C37 1.399(2)
C31 C32 1.405(2)
C32 C33 1.399(2)
C33 C35 1.401(2)
C33 C34 1.517(2)
C35 C36 1.402(2)
C36 C37 1.402(2)
C36 C40 1.527(2)
C37 O38 1.4048(19)
O38 C39 1.440(2)
C41 C42 1.444(4)
C42 N43 1.156(4)

loop_
_cod_related_entry_id
_cod_related_entry_database
_cod_related_entry_code
1 ChemSpider 30660479
